data_1567817
loop_
_publ_author_name
'Gu, Xiaodong'
'Liu, Kexin'
'Yang, Limin'
'Xie, Chengyi'
'Li, Mingliang'
'Wang, Jun (Joelle)'

_publ_section_title
;
 Nickel-catalyzed enantioselective \a-heteroarylation of ketones via C--F
 bond activation to construct all-carbon quaternary stereocenters
;
_journal_issue 42
_journal_name_full 'Chemical Science'
_journal_page_first 12498
_journal_page_last 12502
_journal_paper_doi 10.1039/D2SC03409C
_journal_volume 13
_journal_year 2022
_chemical_absolute_configuration ad
_chemical_formula_moiety 'C25 H19 N O'
_chemical_formula_sum 'C25 H19 N O'
_chemical_formula_weight 349.41
_space_group_crystal_system monoclinic
_space_group_IT_number 4
_space_group_name_Hall 'P 2yb'
_space_group_name_H-M_alt 'P 1 21 1'
_atom_sites_solution_hydrogens geom
_atom_sites_solution_primary dual
_audit_creation_date 2021-06-30
_audit_creation_method
;
Olex2 1.3
(compiled 2020.11.12 svn.r5f609507 for OlexSys, GUI svn.r6272)
;
_audit_update_record
;
2022-03-07 deposited with the CCDC.	2022-09-13 downloaded from the CCDC.
;
_cell_angle_alpha 90
_cell_angle_beta 98.4180(10)
_cell_angle_gamma 90
_cell_formula_units_Z 2
_cell_length_a 8.5649(3)
_cell_length_b 10.4376(3)
_cell_length_c 9.9968(3)
_cell_measurement_reflns_used 9895
_cell_measurement_temperature 100
_cell_measurement_theta_max 68.48
_cell_measurement_theta_min 4.24
_cell_volume 884.06(5)
_computing_cell_refinement 'SAINT V8.38A (Bruker, 2018)'
_computing_data_reduction 'SAINT V8.38A (Bruker, 2018)'
_computing_molecular_graphics 'Olex2 1.3 (Dolomanov et al., 2009)'
_computing_publication_material 'Olex2 1.3 (Dolomanov et al., 2009)'
_computing_structure_refinement 'SHELXL 2018/3 (Sheldrick, 2015)'
_computing_structure_solution 'SHELXT 2018/2 (Sheldrick, 2018)'
_diffrn_ambient_temperature 100
_diffrn_detector 'Bruker CMOS area detector'
_diffrn_detector_area_resol_mean 7.9
_diffrn_detector_type 'CMOS area detector'
_diffrn_measured_fraction_theta_full 0.997
_diffrn_measured_fraction_theta_max 0.997
_diffrn_measurement_device 'three-circle diffractometer'
_diffrn_measurement_device_type 'Bruker D8 VENTURE'
_diffrn_measurement_method '\w and \f scans'
_diffrn_radiation_monochromator 'mirror optics'
_diffrn_radiation_probe x-ray
_diffrn_radiation_type CuK\a
_diffrn_radiation_wavelength 1.54178
_diffrn_reflns_av_R_equivalents 0.0264
_diffrn_reflns_av_unetI/netI 0.0203
_diffrn_reflns_Laue_measured_fraction_full 0.997
_diffrn_reflns_Laue_measured_fraction_max 0.997
_diffrn_reflns_limit_h_max 10
_diffrn_reflns_limit_h_min -10
_diffrn_reflns_limit_k_max 11
_diffrn_reflns_limit_k_min -12
_diffrn_reflns_limit_l_max 11
_diffrn_reflns_limit_l_min -12
_diffrn_reflns_number 15418
_diffrn_reflns_point_group_measured_fraction_full 0.991
_diffrn_reflns_point_group_measured_fraction_max 0.990
_diffrn_reflns_theta_full 67.679
_diffrn_reflns_theta_max 68.476
_diffrn_reflns_theta_min 4.471
_diffrn_source 'microfocus sealed X-ray tube'
_diffrn_source_current 1.0
_diffrn_source_power 0.05
_diffrn_source_type 'Incoatec I\ms'
_diffrn_source_voltage 50.0
_diffrn_standards_number 0
_exptl_absorpt_coefficient_mu 0.619
_exptl_absorpt_correction_T_max 0.7531
_exptl_absorpt_correction_T_min 0.7052
_exptl_absorpt_correction_type multi-scan
_exptl_absorpt_process_details
;
SADABS-2016/2 (Bruker,2016/2) was used for absorption correction.
wR2(int) was 0.0750 before and 0.0447 after correction.
The Ratio of minimum to maximum transmission is 0.9364.
The \l/2 correction factor is Not present.
;
_exptl_crystal_colour colourless
_exptl_crystal_colour_primary colourless
_exptl_crystal_density_diffrn 1.313
_exptl_crystal_description block
_exptl_crystal_F_000 368
_exptl_crystal_size_max 0.31
_exptl_crystal_size_mid 0.25
_exptl_crystal_size_min 0.23
_refine_diff_density_max 0.184
_refine_diff_density_min -0.141
_refine_diff_density_rms 0.037
_refine_ls_abs_structure_details
;
 Flack x determined using 1478 quotients [(I+)-(I-)]/[(I+)+(I-)]
 (Parsons, Flack and Wagner, Acta Cryst. B69 (2013) 249-259).
;
_refine_ls_abs_structure_Flack 0.02(6)
_refine_ls_extinction_coef 0.031(2)
_refine_ls_extinction_expression Fc^*^=kFc[1+0.001xFc^2^\l^3^/sin(2\q)]^-1/4^
_refine_ls_extinction_method 'SHELXL-2018/3 (Sheldrick 2018)'
_refine_ls_goodness_of_fit_ref 1.071
_refine_ls_hydrogen_treatment constr
_refine_ls_matrix_type full
_refine_ls_number_parameters 246
_refine_ls_number_reflns 3227
_refine_ls_number_restraints 1
_refine_ls_restrained_S_all 1.070
_refine_ls_R_factor_all 0.0253
_refine_ls_R_factor_gt 0.0251
_refine_ls_shift/su_max 0.000
_refine_ls_shift/su_mean 0.000
_refine_ls_structure_factor_coef Fsqd
_refine_ls_weighting_details 'w=1/[\s^2^(Fo^2^)+(0.0360P)^2^+0.1437P] where P=(Fo^2^+2Fc^2^)/3'
_refine_ls_weighting_scheme calc
_refine_ls_wR_factor_gt 0.0642
_refine_ls_wR_factor_ref 0.0644
_reflns_Friedel_coverage 0.875
_reflns_Friedel_fraction_full 0.984
_reflns_Friedel_fraction_max 0.982
_reflns_number_gt 3197
_reflns_number_total 3227
_reflns_threshold_expression 'I > 2\s(I)'
_cod_data_source_file d2sc03409c2.cif
_cod_data_source_block cxy1738_0m
_cod_depositor_comments 'Adding full bibliography for 1567817.cif.'
_cod_database_code 1567817
_shelx_shelxl_version_number 2018/3
_shelx_space_group_comment
;
The symmetry employed for this shelxl refinement is uniquely defined
by the following loop, which should always be used as a source of
symmetry information in preference to the above space-group names.
They are only intended as comments.
;
_olex2_refinement_description
;
1. Fixed Uiso
 At 1.2 times of:
  All C(H) groups, All C(H,H) groups
 At 1.5 times of:
  All C(H,H,H) groups
2.a Secondary CH2 refined with riding coordinates:
 C18(H18A,H18B)
2.b Aromatic/amide H refined with riding coordinates:
 C13(H13), C24(H24), C7(H7), C9(H9), C12(H12), C23(H23), C21(H21), C17(H17),
 C6(H6), C5(H5), C14(H14), C22(H22), C15(H15), C16(H16)
2.c Idealised Me refined as rotating group:
 C25(H25A,H25B,H25C)
;
_olex2_submission_special_instructions 'No special instructions were received'

loop_
_space_group_symop_operation_xyz
'x, y, z'
'-x, y+1/2, -z'

loop_
_atom_site_label
_atom_site_type_symbol
_atom_site_fract_x
_atom_site_fract_y
_atom_site_fract_z
_atom_site_U_iso_or_equiv
_atom_site_adp_type
_atom_site_occupancy
_atom_site_site_symmetry_order
_atom_site_calc_flag
_atom_site_refinement_flags_posn
_atom_site_refinement_flags_adp
_atom_site_refinement_flags_occupancy
_atom_site_disorder_assembly
_atom_site_disorder_group
O1 O 0.76899(13) 0.50748(12) 0.67482(12) 0.0222(3) Uani 1 1 d . . . . .
N1 N 0.32952(15) 0.51646(13) 0.59560(13) 0.0153(3) Uani 1 1 d . . . . .
C20 C 0.63256(19) 0.60322(16) 0.47019(17) 0.0160(3) Uani 1 1 d . . . . .
C4 C 0.21213(18) 0.43242(15) 0.60207(17) 0.0157(3) Uani 1 1 d . . . . .
C3 C 0.41905(19) 0.55545(15) 0.70923(16) 0.0156(3) Uani 1 1 d . . . . .
C13 C 0.03121(19) 0.28178(16) 0.45124(17) 0.0172(3) Uani 1 1 d . . . . .
H13 H 0.028864 0.225630 0.525707 0.021 Uiso 1 1 calc R U . . .
C19 C 0.51627(19) 0.69656(15) 0.44627(17) 0.0159(3) Uani 1 1 d . . . . .
C10 C 0.03520(19) 0.44934(16) 0.23201(17) 0.0161(3) Uani 1 1 d . . . . .
C1 C 0.66794(19) 0.57808(16) 0.61677(17) 0.0169(3) Uani 1 1 d . . . . .
C8 C 0.11955(18) 0.39749(15) 0.46966(17) 0.0154(3) Uani 1 1 d . . . . .
C24 C 0.4542(2) 0.72904(16) 0.31451(17) 0.0194(4) Uani 1 1 d . . . . .
H24 H 0.374358 0.792505 0.296820 0.023 Uiso 1 1 calc R U . . .
C7 C 0.39680(19) 0.50872(17) 0.83591(16) 0.0185(4) Uani 1 1 d . . . . .
H7 H 0.464291 0.534314 0.915400 0.022 Uiso 1 1 calc R U . . .
C9 C 0.12102(18) 0.47791(16) 0.36047(17) 0.0160(3) Uani 1 1 d . . . . .
H9 H 0.181285 0.554582 0.371774 0.019 Uiso 1 1 calc R U . . .
C12 C -0.05040(19) 0.25041(16) 0.32753(18) 0.0178(4) Uani 1 1 d . . . . .
H12 H -0.106818 0.171825 0.317048 0.021 Uiso 1 1 calc R U . . .
C23 C 0.5119(2) 0.66634(18) 0.20892(18) 0.0223(4) Uani 1 1 d . . . . .
H23 H 0.468846 0.686154 0.118241 0.027 Uiso 1 1 calc R U . . .
C21 C 0.6939(2) 0.54249(16) 0.36558(17) 0.0189(4) Uani 1 1 d . . . . .
H21 H 0.775775 0.480774 0.383813 0.023 Uiso 1 1 calc R U . . .
C17 C 0.03407(19) 0.53234(17) 0.11992(17) 0.0190(4) Uani 1 1 d . . . . .
H17 H 0.092348 0.610036 0.130397 0.023 Uiso 1 1 calc R U . . .
C11 C -0.05234(19) 0.33275(16) 0.21503(17) 0.0166(3) Uani 1 1 d . . . . .
C6 C 0.2733(2) 0.42379(17) 0.84261(17) 0.0201(4) Uani 1 1 d . . . . .
H6 H 0.254013 0.391973 0.927709 0.024 Uiso 1 1 calc R U . . .
C18 C 0.4757(2) 0.75066(16) 0.57633(17) 0.0172(3) Uani 1 1 d . . . . .
H18A H 0.359868 0.757700 0.572911 0.021 Uiso 1 1 calc R U . . .
H18B H 0.523313 0.836497 0.594313 0.021 Uiso 1 1 calc R U . . .
C5 C 0.1787(2) 0.38563(16) 0.72571(18) 0.0189(4) Uani 1 1 d . . . . .
H5 H 0.092781 0.328793 0.729215 0.023 Uiso 1 1 calc R U . . .
C2 C 0.54587(19) 0.65364(16) 0.68650(17) 0.0169(4) Uani 1 1 d . . . . .
C14 C -0.1387(2) 0.30462(17) 0.08598(18) 0.0202(4) Uani 1 1 d . . . . .
H14 H -0.198024 0.227562 0.073280 0.024 Uiso 1 1 calc R U . . .
C22 C 0.6321(2) 0.57461(17) 0.23373(17) 0.0216(4) Uani 1 1 d . . . . .
H22 H 0.671294 0.534353 0.160174 0.026 Uiso 1 1 calc R U . . .
C25 C 0.6240(2) 0.71742(18) 0.81720(17) 0.0228(4) Uani 1 1 d . . . . .
H25A H 0.543788 0.762126 0.860086 0.034 Uiso 1 1 calc R U . . .
H25B H 0.703336 0.779043 0.796253 0.034 Uiso 1 1 calc R U . . .
H25C H 0.675078 0.651922 0.878948 0.034 Uiso 1 1 calc R U . . .
C15 C -0.1374(2) 0.38706(18) -0.02021(18) 0.0220(4) Uani 1 1 d . . . . .
H15 H -0.195869 0.366747 -0.105831 0.026 Uiso 1 1 calc R U . . .
C16 C -0.0499(2) 0.50227(18) -0.00359(17) 0.0213(4) Uani 1 1 d . . . . .
H16 H -0.049292 0.558831 -0.077961 0.026 Uiso 1 1 calc R U . . .

loop_
_atom_site_aniso_label
_atom_site_aniso_U_11
_atom_site_aniso_U_22
_atom_site_aniso_U_33
_atom_site_aniso_U_23
_atom_site_aniso_U_13
_atom_site_aniso_U_12
O1 0.0179(6) 0.0243(7) 0.0238(6) 0.0056(5) 0.0010(5) 0.0035(5)
N1 0.0146(6) 0.0146(7) 0.0169(7) -0.0010(5) 0.0024(5) 0.0018(5)
C20 0.0142(8) 0.0143(8) 0.0194(8) 0.0005(6) 0.0023(6) -0.0039(6)
C4 0.0137(8) 0.0138(8) 0.0199(8) -0.0001(6) 0.0040(6) 0.0027(6)
C3 0.0153(8) 0.0155(8) 0.0160(7) -0.0021(6) 0.0024(6) 0.0034(6)
C13 0.0157(8) 0.0157(8) 0.0207(8) 0.0026(6) 0.0043(6) 0.0018(6)
C19 0.0146(8) 0.0122(8) 0.0210(8) -0.0002(6) 0.0034(6) -0.0040(6)
C10 0.0132(7) 0.0172(8) 0.0185(8) -0.0013(7) 0.0038(6) 0.0025(6)
C1 0.0149(8) 0.0155(8) 0.0203(8) -0.0007(6) 0.0024(6) -0.0041(6)
C8 0.0112(7) 0.0168(8) 0.0185(8) 0.0003(6) 0.0034(6) 0.0019(6)
C24 0.0197(9) 0.0161(9) 0.0217(9) 0.0023(7) 0.0006(7) -0.0002(7)
C7 0.0192(8) 0.0199(8) 0.0164(8) -0.0012(7) 0.0022(6) 0.0020(7)
C9 0.0146(7) 0.0142(8) 0.0195(8) -0.0015(6) 0.0034(6) -0.0016(6)
C12 0.0149(8) 0.0135(8) 0.0252(9) -0.0016(7) 0.0033(7) -0.0011(6)
C23 0.0264(9) 0.0229(9) 0.0168(8) 0.0025(7) 0.0007(7) -0.0035(7)
C21 0.0170(8) 0.0160(8) 0.0245(8) 0.0005(7) 0.0055(6) -0.0015(6)
C17 0.0176(8) 0.0184(9) 0.0215(8) -0.0005(6) 0.0044(6) -0.0020(6)
C11 0.0132(7) 0.0165(8) 0.0202(8) -0.0032(6) 0.0025(6) 0.0024(6)
C6 0.0205(8) 0.0231(9) 0.0173(8) 0.0034(7) 0.0053(6) 0.0039(7)
C18 0.0180(8) 0.0144(8) 0.0195(8) -0.0014(6) 0.0038(6) 0.0005(6)
C5 0.0172(8) 0.0180(8) 0.0220(9) 0.0018(6) 0.0048(7) 0.0005(6)
C2 0.0164(8) 0.0176(8) 0.0163(8) -0.0019(6) 0.0010(6) -0.0002(6)
C14 0.0182(8) 0.0191(9) 0.0229(9) -0.0052(7) 0.0014(7) -0.0008(6)
C22 0.0262(10) 0.0201(9) 0.0200(8) -0.0033(7) 0.0080(7) -0.0030(7)
C25 0.0235(9) 0.0253(9) 0.0188(8) -0.0038(7) 0.0004(7) -0.0049(7)
C15 0.0193(9) 0.0272(9) 0.0185(8) -0.0058(7) -0.0003(7) 0.0019(7)
C16 0.0203(8) 0.0254(9) 0.0185(8) 0.0015(7) 0.0038(6) 0.0012(7)

loop_
_atom_type_symbol
_atom_type_description
_atom_type_scat_dispersion_real
_atom_type_scat_dispersion_imag
_atom_type_scat_source
C C 0.0181 0.0091 'International Tables Vol C Tables 4.2.6.8 and 6.1.1.4'
H H 0.0000 0.0000 'International Tables Vol C Tables 4.2.6.8 and 6.1.1.4'
N N 0.0311 0.0180 'International Tables Vol C Tables 4.2.6.8 and 6.1.1.4'
O O 0.0492 0.0322 'International Tables Vol C Tables 4.2.6.8 and 6.1.1.4'

loop_
_geom_angle_atom_site_label_1
_geom_angle_atom_site_label_2
_geom_angle_atom_site_label_3
_geom_angle
_geom_angle_site_symmetry_1
_geom_angle_site_symmetry_3
_geom_angle_publ_flag
C3 N1 C4 119.87(14) . . ?
C19 C20 C1 109.49(15) . . ?
C19 C20 C21 122.06(16) . . ?
C21 C20 C1 128.36(16) . . ?
N1 C4 C8 115.03(14) . . ?
N1 C4 C5 121.52(15) . . ?
C5 C4 C8 123.42(15) . . ?
N1 C3 C7 121.78(15) . . ?
N1 C3 C2 114.07(14) . . ?
C7 C3 C2 124.15(14) . . ?
C8 C13 H13 119.6 . . ?
C12 C13 H13 119.6 . . ?
C12 C13 C8 120.78(16) . . ?
C20 C19 C18 111.42(14) . . ?
C24 C19 C20 120.00(15) . . ?
C24 C19 C18 128.58(15) . . ?
C9 C10 C11 118.82(15) . . ?
C17 C10 C9 122.14(16) . . ?
C17 C10 C11 119.04(15) . . ?
O1 C1 C20 127.54(16) . . ?
O1 C1 C2 124.85(15) . . ?
C20 C1 C2 107.54(14) . . ?
C13 C8 C4 121.88(15) . . ?
C9 C8 C4 119.38(15) . . ?
C9 C8 C13 118.73(15) . . ?
C19 C24 H24 120.8 . . ?
C19 C24 C23 118.39(16) . . ?
C23 C24 H24 120.8 . . ?
C3 C7 H7 120.9 . . ?
C6 C7 C3 118.22(15) . . ?
C6 C7 H7 120.9 . . ?
C10 C9 H9 119.1 . . ?
C8 C9 C10 121.78(15) . . ?
C8 C9 H9 119.1 . . ?
C13 C12 H12 119.4 . . ?
C13 C12 C11 121.24(16) . . ?
C11 C12 H12 119.4 . . ?
C24 C23 H23 119.3 . . ?
C24 C23 C22 121.32(16) . . ?
C22 C23 H23 119.3 . . ?
C20 C21 H21 121.0 . . ?
C22 C21 C20 118.08(16) . . ?
C22 C21 H21 121.0 . . ?
C10 C17 H17 119.5 . . ?
C16 C17 C10 120.98(17) . . ?
C16 C17 H17 119.5 . . ?
C12 C11 C10 118.64(15) . . ?
C12 C11 C14 122.74(16) . . ?
C14 C11 C10 118.63(16) . . ?
C7 C6 H6 120.0 . . ?
C5 C6 C7 120.01(15) . . ?
C5 C6 H6 120.0 . . ?
C19 C18 H18A 110.8 . . ?
C19 C18 H18B 110.8 . . ?
C19 C18 C2 104.71(13) . . ?
H18A C18 H18B 108.9 . . ?
C2 C18 H18A 110.8 . . ?
C2 C18 H18B 110.8 . . ?
C4 C5 H5 120.7 . . ?
C6 C5 C4 118.52(15) . . ?
C6 C5 H5 120.7 . . ?
C3 C2 C1 105.36(13) . . ?
C3 C2 C18 109.39(13) . . ?
C18 C2 C1 103.25(13) . . ?
C25 C2 C3 113.26(14) . . ?
C25 C2 C1 111.39(14) . . ?
C25 C2 C18 113.44(14) . . ?
C11 C14 H14 119.6 . . ?
C15 C14 C11 120.84(17) . . ?
C15 C14 H14 119.6 . . ?
C23 C22 H22 119.9 . . ?
C21 C22 C23 120.10(15) . . ?
C21 C22 H22 119.9 . . ?
C2 C25 H25A 109.5 . . ?
C2 C25 H25B 109.5 . . ?
C2 C25 H25C 109.5 . . ?
H25A C25 H25B 109.5 . . ?
H25A C25 H25C 109.5 . . ?
H25B C25 H25C 109.5 . . ?
C14 C15 H15 119.7 . . ?
C14 C15 C16 120.53(16) . . ?
C16 C15 H15 119.7 . . ?
C17 C16 C15 119.98(16) . . ?
C17 C16 H16 120.0 . . ?
C15 C16 H16 120.0 . . ?

loop_
_geom_bond_atom_site_label_1
_geom_bond_atom_site_label_2
_geom_bond_distance
_geom_bond_site_symmetry_2
_geom_bond_publ_flag
O1 C1 1.217(2) . ?
N1 C4 1.343(2) . ?
N1 C3 1.338(2) . ?
C20 C19 1.389(2) . ?
C20 C1 1.476(2) . ?
C20 C21 1.390(2) . ?
C4 C8 1.485(2) . ?
C4 C5 1.397(2) . ?
C3 C7 1.396(2) . ?
C3 C2 1.534(2) . ?
C13 H13 0.9500 . ?
C13 C8 1.423(2) . ?
C13 C12 1.368(2) . ?
C19 C24 1.388(2) . ?
C19 C18 1.504(2) . ?
C10 C9 1.415(2) . ?
C10 C17 1.415(2) . ?
C10 C11 1.426(2) . ?
C1 C2 1.554(2) . ?
C8 C9 1.378(2) . ?
C24 H24 0.9500 . ?
C24 C23 1.392(3) . ?
C7 H7 0.9500 . ?
C7 C6 1.389(2) . ?
C9 H9 0.9500 . ?
C12 H12 0.9500 . ?
C12 C11 1.414(2) . ?
C23 H23 0.9500 . ?
C23 C22 1.401(3) . ?
C21 H21 0.9500 . ?
C21 C22 1.388(2) . ?
C17 H17 0.9500 . ?
C17 C16 1.371(2) . ?
C11 C14 1.421(2) . ?
C6 H6 0.9500 . ?
C6 C5 1.380(2) . ?
C18 H18A 0.9900 . ?
C18 H18B 0.9900 . ?
C18 C2 1.551(2) . ?
C5 H5 0.9500 . ?
C2 C25 1.531(2) . ?
C14 H14 0.9500 . ?
C14 C15 1.368(3) . ?
C22 H22 0.9500 . ?
C25 H25A 0.9800 . ?
C25 H25B 0.9800 . ?
C25 H25C 0.9800 . ?
C15 H15 0.9500 . ?
C15 C16 1.414(3) . ?
C16 H16 0.9500 . ?

loop_
_geom_torsion_atom_site_label_1
_geom_torsion_atom_site_label_2
_geom_torsion_atom_site_label_3
_geom_torsion_atom_site_label_4
_geom_torsion
_geom_torsion_site_symmetry_1
_geom_torsion_site_symmetry_2
_geom_torsion_site_symmetry_3
_geom_torsion_site_symmetry_4
_geom_torsion_publ_flag
O1 C1 C2 C3 -78.55(19) . . . . ?
O1 C1 C2 C18 166.72(16) . . . . ?
O1 C1 C2 C25 44.6(2) . . . . ?
N1 C4 C8 C13 157.82(15) . . . . ?
N1 C4 C8 C9 -21.0(2) . . . . ?
N1 C4 C5 C6 -2.5(2) . . . . ?
N1 C3 C7 C6 -2.9(2) . . . . ?
N1 C3 C2 C1 -69.83(16) . . . . ?
N1 C3 C2 C18 40.58(18) . . . . ?
N1 C3 C2 C25 168.19(14) . . . . ?
C20 C19 C24 C23 -0.2(2) . . . . ?
C20 C19 C18 C2 -15.71(18) . . . . ?
C20 C1 C2 C3 98.70(14) . . . . ?
C20 C1 C2 C18 -16.03(16) . . . . ?
C20 C1 C2 C25 -138.12(15) . . . . ?
C20 C21 C22 C23 0.3(2) . . . . ?
C4 N1 C3 C7 1.6(2) . . . . ?
C4 N1 C3 C2 -178.69(14) . . . . ?
C4 C8 C9 C10 179.93(14) . . . . ?
C3 N1 C4 C8 179.25(14) . . . . ?
C3 N1 C4 C5 1.1(2) . . . . ?
C3 C7 C6 C5 1.4(2) . . . . ?
C13 C8 C9 C10 1.1(2) . . . . ?
C13 C12 C11 C10 1.1(2) . . . . ?
C13 C12 C11 C14 -178.53(16) . . . . ?
C19 C20 C1 O1 -175.76(16) . . . . ?
C19 C20 C1 C2 7.09(18) . . . . ?
C19 C20 C21 C22 -2.0(2) . . . . ?
C19 C24 C23 C22 -1.4(3) . . . . ?
C19 C18 C2 C3 -93.22(15) . . . . ?
C19 C18 C2 C1 18.58(16) . . . . ?
C19 C18 C2 C25 139.27(14) . . . . ?
C10 C17 C16 C15 0.2(3) . . . . ?
C10 C11 C14 C15 0.4(2) . . . . ?
C1 C20 C19 C24 -174.86(15) . . . . ?
C1 C20 C19 C18 5.54(18) . . . . ?
C1 C20 C21 C22 174.20(16) . . . . ?
C8 C4 C5 C6 179.54(16) . . . . ?
C8 C13 C12 C11 -1.3(2) . . . . ?
C24 C19 C18 C2 164.73(17) . . . . ?
C24 C23 C22 C21 1.4(3) . . . . ?
C7 C3 C2 C1 109.86(17) . . . . ?
C7 C3 C2 C18 -139.73(16) . . . . ?
C7 C3 C2 C25 -12.1(2) . . . . ?
C7 C6 C5 C4 1.1(2) . . . . ?
C9 C10 C17 C16 179.89(15) . . . . ?
C9 C10 C11 C12 0.2(2) . . . . ?
C9 C10 C11 C14 179.83(15) . . . . ?
C12 C13 C8 C4 -178.58(14) . . . . ?
C12 C13 C8 C9 0.2(2) . . . . ?
C12 C11 C14 C15 179.94(16) . . . . ?
C21 C20 C19 C24 2.0(2) . . . . ?
C21 C20 C19 C18 -177.61(14) . . . . ?
C21 C20 C1 O1 7.7(3) . . . . ?
C21 C20 C1 C2 -169.50(16) . . . . ?
C17 C10 C9 C8 178.98(15) . . . . ?
C17 C10 C11 C12 179.95(15) . . . . ?
C17 C10 C11 C14 -0.5(2) . . . . ?
C11 C10 C9 C8 -1.3(2) . . . . ?
C11 C10 C17 C16 0.2(2) . . . . ?
C11 C14 C15 C16 0.0(3) . . . . ?
C18 C19 C24 C23 179.29(16) . . . . ?
C5 C4 C8 C13 -24.1(2) . . . . ?
C5 C4 C8 C9 157.11(16) . . . . ?
C2 C3 C7 C6 177.47(15) . . . . ?
C14 C15 C16 C17 -0.3(3) . . . . ?
